data_4347156
loop_
_publ_author_name
'Ferrara, Skylar J.'
'Wang, Bo'
'Haas, Elaine'
'Wright LeBlanc, Karry'
'Mague, Joel T.'
'Donahue, James P.'

_publ_section_title
;
 Synthesis and Structures of [LCu(I)(SSi(i)Pr3)] (L = triphos, carbene)
 and Related Compounds.
;
_journal_issue 18
_journal_name_full 'Inorganic chemistry'
_journal_page_first 9173
_journal_page_last 9177
_journal_paper_doi 10.1021/acs.inorgchem.5b02811
_journal_volume 55
_journal_year 2016
_chemical_formula_moiety 'C43 H42 Cu O P3 S2'
_chemical_formula_sum 'C43 H42 Cu O P3 S2'
_chemical_formula_weight 795.33
_space_group_crystal_system monoclinic
_space_group_IT_number 4
_space_group_name_Hall 'P 2yb'
_space_group_name_H-M_alt 'P 1 21 1'
_atom_sites_solution_hydrogens geom
_atom_sites_solution_primary direct
_atom_sites_solution_secondary difmap
_audit_creation_method SHELXL-2013
_cell_angle_alpha 90
_cell_angle_beta 111.329(2)
_cell_angle_gamma 90
_cell_formula_units_Z 2
_cell_length_a 9.9391(13)
_cell_length_b 17.044(2)
_cell_length_c 12.5225(16)
_cell_measurement_reflns_used 9798
_cell_measurement_temperature 150(2)
_cell_measurement_theta_max 29.0760
_cell_measurement_theta_min 2.2569
_cell_volume 1976.0(4)
_computing_cell_refinement '<i>SAINT</i> (Bruker AXS, 2013a)'
_computing_data_collection '<i>APEX2</i> (Bruker AXS, 2013)'
_computing_data_reduction '<i>SAINT</i> (Bruker AXS, 2013a)'
_computing_molecular_graphics '<i>DIAMOND</i> (Brandenburg & Putz, 2012)'
_computing_publication_material '<i>SHELXTL</i> (Bruker AXS, 2008)'
_computing_structure_refinement '<i>SHELXL-2013</i> (Sheldrick, 2013)'
_computing_structure_solution '<i>SHELXT</i> (Bruker AXS 2013b)'
_diffrn_ambient_temperature 150(2)
_diffrn_detector_area_resol_mean 8.3660
_diffrn_measured_fraction_theta_full 0.994
_diffrn_measured_fraction_theta_max 0.985
_diffrn_measurement_device_type 'Bruker Smart APEX CCD'
_diffrn_measurement_method '\f and \w scans'
_diffrn_radiation_type MoK\a
_diffrn_radiation_wavelength 0.71073
_diffrn_reflns_av_R_equivalents 0.0882
_diffrn_reflns_av_unetI/netI 0.0772
_diffrn_reflns_Laue_measured_fraction_full 0.994
_diffrn_reflns_Laue_measured_fraction_max 0.985
_diffrn_reflns_limit_h_max 13
_diffrn_reflns_limit_h_min -13
_diffrn_reflns_limit_k_max 23
_diffrn_reflns_limit_k_min -23
_diffrn_reflns_limit_l_max 17
_diffrn_reflns_limit_l_min -17
_diffrn_reflns_number 59184
_diffrn_reflns_point_group_measured_fraction_full 0.990
_diffrn_reflns_point_group_measured_fraction_max 0.980
_diffrn_reflns_theta_full 29.000
_diffrn_reflns_theta_max 29.190
_diffrn_reflns_theta_min 2.116
_diffrn_source 'fine-focus sealed tube'
_exptl_absorpt_coefficient_mu 0.812
_exptl_absorpt_correction_T_max 0.97
_exptl_absorpt_correction_T_min 0.88
_exptl_absorpt_correction_type multi-scan
_exptl_absorpt_process_details '<i>TWINABS</i> (Sheldrick, 2009)'
_exptl_crystal_colour 'clear colourless'
_exptl_crystal_density_diffrn 1.337
_exptl_crystal_density_method 'not measured'
_exptl_crystal_description tablet
_exptl_crystal_F_000 828
_exptl_crystal_size_max 0.167
_exptl_crystal_size_mid 0.078
_exptl_crystal_size_min 0.033
_exptl_transmission_factor_max 0.971
_exptl_transmission_factor_min 0.726
_refine_diff_density_max 0.558
_refine_diff_density_min -0.554
_refine_diff_density_rms 0.082
_refine_ls_abs_structure_details
;
 Flack x determined using 3726 quotients [(I+)-(I-)]/[(I+)+(I-)]
 (Parsons and Flack (2004)).
;
_refine_ls_abs_structure_Flack 0.023(8)
_refine_ls_extinction_method none
_refine_ls_goodness_of_fit_ref 1.046
_refine_ls_hydrogen_treatment constr
_refine_ls_matrix_type full
_refine_ls_number_parameters 456
_refine_ls_number_reflns 18000
_refine_ls_number_restraints 1
_refine_ls_restrained_S_all 1.046
_refine_ls_R_factor_all 0.0674
_refine_ls_R_factor_gt 0.0514
_refine_ls_shift/su_max 0.000
_refine_ls_shift/su_mean 0.000
_refine_ls_structure_factor_coef Fsqd
_refine_ls_weighting_details 'w=1/[\s^2^(Fo^2^)+(0.0236P)^2^+0.9561P] where P=(Fo^2^+2Fc^2^)/3'
_refine_ls_weighting_scheme calc
_refine_ls_wR_factor_gt 0.0950
_refine_ls_wR_factor_ref 0.1054
_reflns_Friedel_coverage 0.928
_reflns_Friedel_fraction_full 0.986
_reflns_Friedel_fraction_max 0.975
_reflns_number_gt 15305
_reflns_number_total 18000
_reflns_threshold_expression 'I > 2\s(I)'
_cod_data_source_file ic5b02811_si_002.cif
_cod_data_source_block jpd531_0m_a
_cod_original_cell_volume 1976.1(4)
_cod_original_sg_symbol_H-M 'P 21'
_cod_database_code 4347156
_shelx_space_group_comment
;
The symmetry employed for this shelxl refinement is uniquely defined
by the following loop, which should always be used as a source of
symmetry information in preference to the above space-group names.
They are only intended as comments.
;
_shelx_estimated_absorpt_t_min 0.876
_shelx_estimated_absorpt_t_max 0.974
_shelxl_version_number 2013-4

loop_
_space_group_symop_operation_xyz
'x, y, z'
'-x, y+1/2, -z'

loop_
_atom_site_label
_atom_site_type_symbol
_atom_site_fract_x
_atom_site_fract_y
_atom_site_fract_z
_atom_site_U_iso_or_equiv
_atom_site_adp_type
_atom_site_occupancy
_atom_site_site_symmetry_order
_atom_site_calc_flag
_atom_site_refinement_flags_posn
_atom_site_refinement_flags_adp
Cu1 Cu 0.98759(6) 0.04849(4) 0.09096(6) 0.01834(14) Uani 1 1 d . .
S1 S 1.08098(16) 0.16970(8) 0.12717(13) 0.0240(3) Uani 1 1 d . .
S2 S 1.2159(2) 0.27240(11) 0.32945(16) 0.0403(4) Uani 1 1 d . .
P1 P 0.83635(14) 0.04193(10) -0.09616(12) 0.0186(3) Uani 1 1 d . .
P2 P 0.82488(15) 0.00569(9) 0.16665(13) 0.0192(3) Uani 1 1 d . .
P3 P 1.08208(15) -0.07099(8) 0.08717(13) 0.0191(3) Uani 1 1 d . .
O1 O 1.2076(6) 0.1171(3) 0.3294(4) 0.0436(13) Uani 1 1 d . .
C1 C 0.8939(6) 0.0646(3) -0.2160(5) 0.0216(13) Uani 1 1 d . .
C2 C 0.9832(6) 0.1300(4) -0.2020(5) 0.0271(13) Uani 1 1 d . .
H2 H 1.0152 0.1580 -0.1316 0.033 Uiso 1 1 calc R U
C3 C 1.0256(7) 0.1542(4) -0.2913(6) 0.0366(16) Uani 1 1 d . .
H3 H 1.0857 0.1990 -0.2816 0.044 Uiso 1 1 calc R U
C4 C 0.9812(8) 0.1140(5) -0.3930(7) 0.0447(19) Uani 1 1 d . .
H4 H 1.0096 0.1312 -0.4538 0.054 Uiso 1 1 calc R U
C5 C 0.8950(8) 0.0484(6) -0.4066(6) 0.0460(17) Uani 1 1 d . .
H5 H 0.8656 0.0197 -0.4764 0.055 Uiso 1 1 calc R U
C6 C 0.8515(7) 0.0244(4) -0.3184(6) 0.0363(16) Uani 1 1 d . .
H6 H 0.7914 -0.0205 -0.3288 0.044 Uiso 1 1 calc R U
C7 C 0.6748(6) 0.1031(3) -0.1302(5) 0.0213(12) Uani 1 1 d . .
C8 C 0.5518(6) 0.0939(4) -0.2283(5) 0.0278(14) Uani 1 1 d . .
H8 H 0.5482 0.0531 -0.2809 0.033 Uiso 1 1 calc R U
C9 C 0.4348(7) 0.1433(4) -0.2500(6) 0.0339(15) Uani 1 1 d . .
H9 H 0.3505 0.1358 -0.3164 0.041 Uiso 1 1 calc R U
C10 C 0.4406(7) 0.2040(4) -0.1749(6) 0.0376(16) Uani 1 1 d . .
H10 H 0.3607 0.2386 -0.1906 0.045 Uiso 1 1 calc R U
C11 C 0.5607(7) 0.2143(4) -0.0781(6) 0.0342(15) Uani 1 1 d . .
H11 H 0.5640 0.2560 -0.0269 0.041 Uiso 1 1 calc R U
C12 C 0.6788(6) 0.1636(3) -0.0544(5) 0.0258(13) Uani 1 1 d . .
H12 H 0.7616 0.1704 0.0134 0.031 Uiso 1 1 calc R U
C13 C 0.7084(6) 0.0727(3) 0.2068(5) 0.0225(12) Uani 1 1 d . .
C14 C 0.5588(7) 0.0725(4) 0.1622(6) 0.0346(16) Uani 1 1 d . .
H14 H 0.5091 0.0346 0.1062 0.041 Uiso 1 1 calc R U
C15 C 0.4809(8) 0.1266(5) 0.1980(7) 0.0439(19) Uani 1 1 d . .
H15 H 0.3785 0.1272 0.1642 0.053 Uiso 1 1 calc R U
C16 C 0.5510(7) 0.1796(4) 0.2823(6) 0.0381(17) Uani 1 1 d . .
H16 H 0.4972 0.2157 0.3088 0.046 Uiso 1 1 calc R U
C17 C 0.6997(8) 0.1803(4) 0.3285(6) 0.0385(16) Uani 1 1 d . .
H17 H 0.7486 0.2168 0.3871 0.046 Uiso 1 1 calc R U
C18 C 0.7776(7) 0.1282(4) 0.2897(6) 0.0325(15) Uani 1 1 d . .
H18 H 0.8802 0.1302 0.3202 0.039 Uiso 1 1 calc R U
C19 C 0.8883(6) -0.0562(3) 0.2946(5) 0.0238(12) Uani 1 1 d . .
C20 C 0.7939(7) -0.1039(4) 0.3262(5) 0.0276(13) Uani 1 1 d . .
H20 H 0.6941 -0.1049 0.2797 0.033 Uiso 1 1 calc R U
C21 C 0.8438(8) -0.1492(4) 0.4236(6) 0.0350(15) Uani 1 1 d . .
H21 H 0.7786 -0.1811 0.4441 0.042 Uiso 1 1 calc R U
C22 C 0.9893(8) -0.1483(5) 0.4919(7) 0.0432(18) Uani 1 1 d . .
H22 H 1.0238 -0.1798 0.5590 0.052 Uiso 1 1 calc R U
C23 C 1.0836(8) -0.1019(5) 0.4622(6) 0.0418(18) Uani 1 1 d . .
H23 H 1.1833 -0.1017 0.5088 0.050 Uiso 1 1 calc R U
C24 C 1.0335(7) -0.0557(4) 0.3649(5) 0.0296(14) Uani 1 1 d . .
H24 H 1.0992 -0.0232 0.3459 0.036 Uiso 1 1 calc R U
C25 C 1.2232(6) -0.1174(3) 0.2088(5) 0.0229(12) Uani 1 1 d . .
C26 C 1.3348(7) -0.0698(4) 0.2776(6) 0.0343(15) Uani 1 1 d . .
H26 H 1.3376 -0.0159 0.2593 0.041 Uiso 1 1 calc R U
C27 C 1.4421(7) -0.1013(5) 0.3732(7) 0.0454(19) Uani 1 1 d . .
H27 H 1.5192 -0.0689 0.4190 0.055 Uiso 1 1 calc R U
C28 C 1.4381(8) -0.1783(5) 0.4019(7) 0.0439(19) Uani 1 1 d . .
H28 H 1.5112 -0.1988 0.4683 0.053 Uiso 1 1 calc R U
C29 C 1.3287(8) -0.2261(5) 0.3350(7) 0.0426(18) Uani 1 1 d . .
H29 H 1.3258 -0.2796 0.3551 0.051 Uiso 1 1 calc R U
C30 C 1.2214(7) -0.1957(4) 0.2372(6) 0.0331(15) Uani 1 1 d . .
H30 H 1.1469 -0.2291 0.1900 0.040 Uiso 1 1 calc R U
C31 C 1.1534(6) -0.0821(3) -0.0278(5) 0.0233(12) Uani 1 1 d . .
C32 C 1.2218(7) -0.0168(4) -0.0519(6) 0.0306(15) Uani 1 1 d . .
H32 H 1.2264 0.0308 -0.0113 0.037 Uiso 1 1 calc R U
C33 C 1.2834(7) -0.0212(5) -0.1353(7) 0.0410(18) Uani 1 1 d . .
H33 H 1.3311 0.0231 -0.1510 0.049 Uiso 1 1 calc R U
C34 C 1.2751(7) -0.0896(5) -0.1946(6) 0.0444(19) Uani 1 1 d . .
H34 H 1.3173 -0.0925 -0.2514 0.053 Uiso 1 1 calc R U
C35 C 1.2067(8) -0.1538(5) -0.1730(7) 0.0430(18) Uani 1 1 d . .
H35 H 1.2010 -0.2009 -0.2151 0.052 Uiso 1 1 calc R U
C36 C 1.1453(7) -0.1503(4) -0.0892(6) 0.0322(14) Uani 1 1 d . .
H36 H 1.0976 -0.1949 -0.0743 0.039 Uiso 1 1 calc R U
C37 C 0.9265(6) -0.1391(3) 0.0531(5) 0.0216(12) Uani 1 1 d . .
H37A H 0.9448 -0.1839 0.0099 0.026 Uiso 1 1 calc R U
H37B H 0.9251 -0.1601 0.1264 0.026 Uiso 1 1 calc R U
C38 C 0.7036(6) -0.0601(3) 0.0567(5) 0.0220(12) Uani 1 1 d . .
H38A H 0.6611 -0.0981 0.0953 0.026 Uiso 1 1 calc R U
H38B H 0.6233 -0.0282 0.0043 0.026 Uiso 1 1 calc R U
C39 C 0.7726(6) -0.1067(3) -0.0166(5) 0.0198(11) Uani 1 1 d . .
C40 C 0.7692(6) -0.0601(3) -0.1235(5) 0.0225(12) Uani 1 1 d . .
H40A H 0.6685 -0.0590 -0.1791 0.027 Uiso 1 1 calc R U
H40B H 0.8278 -0.0887 -0.1601 0.027 Uiso 1 1 calc R U
C41 C 0.6765(6) -0.1794(3) -0.0631(6) 0.0276(13) Uani 1 1 d . .
H41A H 0.6837 -0.2147 0.0005 0.041 Uiso 1 1 calc R U
H41B H 0.7088 -0.2069 -0.1182 0.041 Uiso 1 1 calc R U
H41C H 0.5759 -0.1627 -0.1012 0.041 Uiso 1 1 calc R U
C42 C 1.1719(6) 0.1850(4) 0.2687(5) 0.0286(13) Uani 1 1 d . .
C43 C 1.2892(10) 0.1211(6) 0.4491(7) 0.065(3) Uani 1 1 d . .
H43A H 1.3876 0.1386 0.4614 0.097 Uiso 1 1 calc R U
H43B H 1.2925 0.0691 0.4834 0.097 Uiso 1 1 calc R U
H43C H 1.2435 0.1584 0.4851 0.097 Uiso 1 1 calc R U

loop_
_atom_site_aniso_label
_atom_site_aniso_U_11
_atom_site_aniso_U_22
_atom_site_aniso_U_33
_atom_site_aniso_U_23
_atom_site_aniso_U_13
_atom_site_aniso_U_12
Cu1 0.0168(3) 0.0185(3) 0.0204(3) 0.0002(3) 0.0076(2) -0.0001(3)
S1 0.0249(8) 0.0191(7) 0.0254(7) -0.0016(6) 0.0062(6) -0.0031(5)
S2 0.0440(11) 0.0383(10) 0.0365(10) -0.0166(8) 0.0121(8) -0.0035(8)
P1 0.0177(6) 0.0205(7) 0.0179(6) -0.0004(6) 0.0069(5) -0.0001(6)
P2 0.0172(7) 0.0220(7) 0.0197(7) 0.0015(6) 0.0083(6) 0.0010(6)
P3 0.0160(7) 0.0179(7) 0.0239(7) 0.0008(6) 0.0080(6) 0.0012(5)
O1 0.058(3) 0.040(3) 0.023(3) 0.006(2) 0.003(2) -0.009(2)
C1 0.020(3) 0.026(3) 0.021(3) 0.002(2) 0.011(2) 0.006(2)
C2 0.026(3) 0.030(3) 0.024(3) 0.002(3) 0.007(3) 0.000(3)
C3 0.032(4) 0.047(4) 0.034(4) 0.013(3) 0.016(3) -0.004(3)
C4 0.048(5) 0.060(5) 0.037(4) 0.013(4) 0.029(4) 0.002(4)
C5 0.068(5) 0.051(4) 0.029(3) -0.004(4) 0.030(3) -0.004(5)
C6 0.043(4) 0.040(4) 0.029(3) -0.004(3) 0.018(3) -0.008(3)
C7 0.020(3) 0.025(3) 0.020(3) 0.003(2) 0.010(2) 0.000(2)
C8 0.025(3) 0.032(3) 0.026(3) -0.003(3) 0.008(3) 0.001(3)
C9 0.024(3) 0.047(4) 0.028(4) 0.006(3) 0.005(3) 0.005(3)
C10 0.028(4) 0.043(4) 0.042(4) 0.006(3) 0.012(3) 0.011(3)
C11 0.034(4) 0.033(4) 0.035(4) -0.006(3) 0.012(3) 0.009(3)
C12 0.025(3) 0.026(3) 0.025(3) 0.000(3) 0.008(2) 0.003(2)
C13 0.022(3) 0.027(3) 0.021(3) 0.005(2) 0.011(2) 0.004(2)
C14 0.022(3) 0.042(4) 0.041(4) -0.011(3) 0.013(3) -0.001(3)
C15 0.025(4) 0.054(5) 0.056(5) -0.003(4) 0.018(4) 0.011(3)
C16 0.040(4) 0.038(4) 0.048(4) 0.004(3) 0.030(3) 0.015(3)
C17 0.047(4) 0.031(4) 0.043(4) -0.006(3) 0.022(3) 0.000(3)
C18 0.029(4) 0.034(4) 0.038(4) -0.007(3) 0.015(3) 0.003(3)
C19 0.025(3) 0.027(3) 0.022(3) 0.002(2) 0.012(2) 0.005(2)
C20 0.024(3) 0.033(3) 0.027(3) 0.004(3) 0.011(3) 0.001(3)
C21 0.043(4) 0.036(4) 0.030(4) 0.009(3) 0.018(3) -0.001(3)
C22 0.052(5) 0.051(5) 0.030(4) 0.017(3) 0.017(3) 0.016(4)
C23 0.030(4) 0.062(5) 0.032(4) 0.010(4) 0.009(3) 0.013(3)
C24 0.024(3) 0.043(4) 0.024(3) 0.006(3) 0.011(3) 0.004(3)
C25 0.020(3) 0.027(3) 0.024(3) 0.001(2) 0.011(2) 0.003(2)
C26 0.025(3) 0.037(4) 0.039(4) 0.004(3) 0.009(3) 0.002(3)
C27 0.021(4) 0.066(5) 0.041(5) 0.002(4) 0.002(3) 0.002(3)
C28 0.030(4) 0.060(5) 0.036(4) 0.015(4) 0.006(3) 0.022(4)
C29 0.041(4) 0.039(4) 0.046(5) 0.014(4) 0.013(3) 0.017(3)
C30 0.031(4) 0.033(4) 0.034(4) 0.002(3) 0.012(3) 0.009(3)
C31 0.016(3) 0.026(3) 0.026(3) 0.003(2) 0.005(2) 0.002(2)
C32 0.026(3) 0.033(4) 0.035(4) 0.004(3) 0.014(3) -0.001(3)
C33 0.030(4) 0.054(5) 0.047(5) 0.014(4) 0.024(4) 0.000(3)
C34 0.033(4) 0.076(6) 0.031(4) 0.002(4) 0.020(3) 0.009(4)
C35 0.041(4) 0.055(5) 0.037(4) -0.014(4) 0.020(3) 0.002(4)
C36 0.029(3) 0.035(4) 0.035(4) -0.007(3) 0.015(3) -0.005(3)
C37 0.019(3) 0.020(3) 0.027(3) 0.002(2) 0.010(2) 0.001(2)
C38 0.014(3) 0.028(3) 0.026(3) 0.003(2) 0.010(2) 0.003(2)
C39 0.020(3) 0.018(3) 0.021(3) 0.002(2) 0.009(2) -0.001(2)
C40 0.020(3) 0.023(3) 0.023(3) 0.001(2) 0.008(2) 0.002(2)
C41 0.028(3) 0.022(3) 0.036(4) -0.002(3) 0.014(3) -0.007(2)
C42 0.023(3) 0.034(3) 0.032(3) -0.001(3) 0.015(3) 0.000(3)
C43 0.084(7) 0.067(6) 0.022(4) 0.005(4) -0.006(4) -0.019(5)

loop_
_atom_type_symbol
_atom_type_description
_atom_type_scat_dispersion_real
_atom_type_scat_dispersion_imag
_atom_type_scat_source
C C 0.0033 0.0016 'International Tables Vol C Tables 4.2.6.8 and 6.1.1.4'
H H 0.0000 0.0000 'International Tables Vol C Tables 4.2.6.8 and 6.1.1.4'
O O 0.0106 0.0060 'International Tables Vol C Tables 4.2.6.8 and 6.1.1.4'
P P 0.1023 0.0942 'International Tables Vol C Tables 4.2.6.8 and 6.1.1.4'
S S 0.1246 0.1234 'International Tables Vol C Tables 4.2.6.8 and 6.1.1.4'
Cu Cu 0.3201 1.2651 'International Tables Vol C Tables 4.2.6.8 and 6.1.1.4'

loop_
_geom_angle_atom_site_label_1
_geom_angle_atom_site_label_2
_geom_angle_atom_site_label_3
_geom_angle
S1 Cu1 P3 133.85(6)
S1 Cu1 P2 121.10(6)
P3 Cu1 P2 94.82(6)
S1 Cu1 P1 108.82(6)
P3 Cu1 P1 93.33(6)
P2 Cu1 P1 96.30(6)
C42 S1 Cu1 112.2(2)
C7 P1 C1 101.4(2)
C7 P1 C40 105.4(3)
C1 P1 C40 104.2(3)
C7 P1 Cu1 113.97(19)
C1 P1 Cu1 123.10(19)
C40 P1 Cu1 107.16(19)
C13 P2 C19 99.9(3)
C13 P2 C38 106.2(3)
C19 P2 C38 103.1(3)
C13 P2 Cu1 122.25(19)
C19 P2 Cu1 118.68(19)
C38 P2 Cu1 104.77(18)
C31 P3 C25 102.2(3)
C31 P3 C37 106.4(3)
C25 P3 C37 104.1(3)
C31 P3 Cu1 113.20(19)
C25 P3 Cu1 124.9(2)
C37 P3 Cu1 104.58(18)
C42 O1 C43 118.8(6)
C6 C1 C2 118.6(5)
C6 C1 P1 125.3(5)
C2 C1 P1 116.1(4)
C3 C2 C1 120.0(6)
C3 C2 H2 120.0
C1 C2 H2 120.0
C4 C3 C2 120.5(7)
C4 C3 H3 119.7
C2 C3 H3 119.7
C3 C4 C5 119.7(6)
C3 C4 H4 120.1
C5 C4 H4 120.1
C4 C5 C6 120.0(7)
C4 C5 H5 120.0
C6 C5 H5 120.0
C1 C6 C5 121.1(6)
C1 C6 H6 119.4
C5 C6 H6 119.4
C8 C7 C12 118.9(5)
C8 C7 P1 123.8(5)
C12 C7 P1 117.2(4)
C9 C8 C7 120.8(6)
C9 C8 H8 119.6
C7 C8 H8 119.6
C8 C9 C10 119.8(6)
C8 C9 H9 120.1
C10 C9 H9 120.1
C11 C10 C9 120.3(6)
C11 C10 H10 119.8
C9 C10 H10 119.8
C10 C11 C12 120.2(6)
C10 C11 H11 119.9
C12 C11 H11 119.9
C7 C12 C11 119.9(6)
C7 C12 H12 120.0
C11 C12 H12 120.0
C14 C13 C18 118.1(5)
C14 C13 P2 125.7(5)
C18 C13 P2 116.2(4)
C15 C14 C13 121.0(6)
C15 C14 H14 119.5
C13 C14 H14 119.5
C16 C15 C14 120.2(6)
C16 C15 H15 119.9
C14 C15 H15 119.9
C15 C16 C17 119.7(6)
C15 C16 H16 120.1
C17 C16 H16 120.1
C18 C17 C16 120.1(7)
C18 C17 H17 119.9
C16 C17 H17 119.9
C17 C18 C13 120.9(6)
C17 C18 H18 119.5
C13 C18 H18 119.6
C24 C19 C20 118.1(6)
C24 C19 P2 120.0(5)
C20 C19 P2 121.9(5)
C21 C20 C19 120.8(6)
C21 C20 H20 119.6
C19 C20 H20 119.6
C20 C21 C22 120.0(6)
C20 C21 H21 120.0
C22 C21 H21 120.0
C23 C22 C21 120.0(7)
C23 C22 H22 120.0
C21 C22 H22 120.0
C22 C23 C24 120.2(6)
C22 C23 H23 119.9
C24 C23 H23 119.9
C23 C24 C19 120.8(6)
C23 C24 H24 119.6
C19 C24 H24 119.6
C30 C25 C26 119.0(6)
C30 C25 P3 123.6(5)
C26 C25 P3 117.3(5)
C27 C26 C25 119.8(7)
C27 C26 H26 120.1
C25 C26 H26 120.1
C28 C27 C26 120.8(7)
C28 C27 H27 119.6
C26 C27 H27 119.6
C27 C28 C29 120.1(7)
C27 C28 H28 119.9
C29 C28 H28 119.9
C28 C29 C30 119.8(7)
C28 C29 H29 120.1
C30 C29 H29 120.1
C25 C30 C29 120.4(7)
C25 C30 H30 119.8
C29 C30 H30 119.8
C36 C31 C32 119.1(6)
C36 C31 P3 124.4(5)
C32 C31 P3 116.5(5)
C33 C32 C31 120.1(6)
C33 C32 H32 119.9
C31 C32 H32 119.9
C34 C33 C32 119.8(7)
C34 C33 H33 120.1
C32 C33 H33 120.1
C35 C34 C33 120.8(6)
C35 C34 H34 119.6
C33 C34 H34 119.6
C34 C35 C36 120.0(7)
C34 C35 H35 120.0
C36 C35 H35 120.0
C31 C36 C35 120.2(6)
C31 C36 H36 119.9
C35 C36 H36 119.9
C39 C37 P3 118.3(4)
C39 C37 H37A 107.7
P3 C37 H37A 107.7
C39 C37 H37B 107.7
P3 C37 H37B 107.7
H37A C37 H37B 107.1
C39 C38 P2 116.4(4)
C39 C38 H38A 108.2
P2 C38 H38A 108.2
C39 C38 H38B 108.2
P2 C38 H38B 108.2
H38A C38 H38B 107.3
C41 C39 C40 105.6(5)
C41 C39 C38 106.8(4)
C40 C39 C38 112.0(5)
C41 C39 C37 105.9(4)
C40 C39 C37 111.9(4)
C38 C39 C37 113.9(5)
C39 C40 P1 115.4(4)
C39 C40 H40A 108.4
P1 C40 H40A 108.4
C39 C40 H40B 108.4
P1 C40 H40B 108.4
H40A C40 H40B 107.5
C39 C41 H41A 109.5
C39 C41 H41B 109.5
H41A C41 H41B 109.5
C39 C41 H41C 109.5
H41A C41 H41C 109.5
H41B C41 H41C 109.5
O1 C42 S2 122.5(5)
O1 C42 S1 112.7(5)
S2 C42 S1 124.8(4)
O1 C43 H43A 109.5
O1 C43 H43B 109.5
H43A C43 H43B 109.5
O1 C43 H43C 109.5
H43A C43 H43C 109.5
H43B C43 H43C 109.5

loop_
_geom_bond_atom_site_label_1
_geom_bond_atom_site_label_2
_geom_bond_distance
Cu1 S1 2.2425(16)
Cu1 P3 2.2504(15)
Cu1 P2 2.2719(16)
Cu1 P1 2.2805(15)
S1 C42 1.691(7)
S2 C42 1.658(7)
P1 C7 1.830(6)
P1 C1 1.831(6)
P1 C40 1.850(6)
P2 C13 1.822(6)
P2 C19 1.828(6)
P2 C38 1.843(6)
P3 C31 1.831(6)
P3 C25 1.833(6)
P3 C37 1.855(6)
O1 C42 1.358(8)
O1 C43 1.423(8)
C1 C6 1.378(8)
C1 C2 1.396(8)
C2 C3 1.393(8)
C2 H2 0.9500
C3 C4 1.370(10)
C3 H3 0.9500
C4 C5 1.382(11)
C4 H4 0.9500
C5 C6 1.386(9)
C5 H5 0.9500
C6 H6 0.9500
C7 C8 1.391(8)
C7 C12 1.392(8)
C8 C9 1.380(8)
C8 H8 0.9500
C9 C10 1.385(9)
C9 H9 0.9500
C10 C11 1.368(9)
C10 H10 0.9500
C11 C12 1.400(8)
C11 H11 0.9500
C12 H12 0.9500
C13 C14 1.385(8)
C13 C18 1.388(8)
C14 C15 1.380(9)
C14 H14 0.9500
C15 C16 1.371(10)
C15 H15 0.9500
C16 C17 1.378(9)
C16 H16 0.9500
C17 C18 1.378(9)
C17 H17 0.9500
C18 H18 0.9500
C19 C24 1.391(8)
C19 C20 1.403(8)
C20 C21 1.374(9)
C20 H20 0.9500
C21 C22 1.386(10)
C21 H21 0.9500
C22 C23 1.376(10)
C22 H22 0.9500
C23 C24 1.382(9)
C23 H23 0.9500
C24 H24 0.9500
C25 C30 1.383(8)
C25 C26 1.392(9)
C26 C27 1.389(9)
C26 H26 0.9500
C27 C28 1.364(11)
C27 H27 0.9500
C28 C29 1.374(11)
C28 H28 0.9500
C29 C30 1.398(9)
C29 H29 0.9500
C30 H30 0.9500
C31 C36 1.379(8)
C31 C32 1.393(8)
C32 C33 1.391(9)
C32 H32 0.9500
C33 C34 1.369(11)
C33 H33 0.9500
C34 C35 1.366(11)
C34 H34 0.9500
C35 C36 1.394(9)
C35 H35 0.9500
C36 H36 0.9500
C37 C39 1.560(8)
C37 H37A 0.9900
C37 H37B 0.9900
C38 C39 1.550(8)
C38 H38A 0.9900
C38 H38B 0.9900
C39 C41 1.543(8)
C39 C40 1.548(8)
C40 H40A 0.9900
C40 H40B 0.9900
C41 H41A 0.9800
C41 H41B 0.9800
C41 H41C 0.9800
C43 H43A 0.9800
C43 H43B 0.9800
C43 H43C 0.9800

loop_
_geom_hbond_atom_site_label_D
_geom_hbond_atom_site_label_H
_geom_hbond_atom_site_label_A
_geom_hbond_distance_DH
_geom_hbond_distance_HA
_geom_hbond_distance_DA
_geom_hbond_angle_DHA
_geom_hbond_site_symmetry_A
C12 H12 S1 0.95 2.97 3.814(6) 148.8 .
C36 H36 S1 0.95 2.84 3.731(7) 156.9 2_745
C37 H37A S1 0.99 2.99 3.950(6) 164.6 2_745
